data_7048223
loop_
_publ_author_name
'Kitschke, Philipp'
'Preda, Ana-Maria'
'Auer, Alexander A.'
'Scholz, Sebastian'
'R\"uffer, Tobias'
'Lang, Heinrich'
'Mehring, Michael'

_publ_section_title
;
 Spirocyclic tin salicyl alcoholates - a combined experimental and
 theoretical study on their structures, <sup>119</sup>Sn NMR chemical
 shifts and reactivity in thermally induced twin polymerization.
;
_journal_issue 1
_journal_name_full 'Dalton transactions (Cambridge, England : 2003)'
_journal_page_first 220
_journal_page_last 230
_journal_paper_doi 10.1039/c8dt03695k
_journal_volume 48
_journal_year 2018
_chemical_formula_moiety 'C28 H44 O6 S2 Sn, 2(C2 H6 O S)'
_chemical_formula_sum 'C32 H56 O8 S4 Sn'
_chemical_formula_weight 815.69
_space_group_crystal_system triclinic
_space_group_IT_number 2
_space_group_name_Hall '-P 1'
_space_group_name_H-M_alt 'P -1'
_symmetry_space_group_name_Hall '-P 1'
_symmetry_space_group_name_H-M 'P -1'
_atom_sites_solution_hydrogens geom
_audit_creation_method SHELXL-2013
_audit_update_record
;
2018-08-07 deposited with the CCDC.
2018-11-22 downloaded from the CCDC.
;
_cell_angle_alpha 72.180(8)
_cell_angle_beta 73.284(8)
_cell_angle_gamma 88.618(7)
_cell_formula_units_Z 1
_cell_length_a 9.0501(8)
_cell_length_b 9.8219(9)
_cell_length_c 11.8177(11)
_cell_measurement_reflns_used 4715
_cell_measurement_temperature 110
_cell_measurement_theta_max 66.2110
_cell_measurement_theta_min 4.0990
_cell_volume 955.45(16)
_computing_cell_refinement
;
CrysAlisPro, Agilent Technologies,
Version 1.171.37.31 (release 14-01-2014 CrysAlis171 .NET)
(compiled Jan 14 2014,18:38:05)
;
_computing_data_collection
;
CrysAlisPro, Agilent Technologies,
Version 1.171.37.31 (release 14-01-2014 CrysAlis171 .NET)
(compiled Jan 14 2014,18:38:05)
;
_computing_data_reduction
;
CrysAlisPro, Agilent Technologies,
Version 1.171.37.31 (release 14-01-2014 CrysAlis171 .NET)
(compiled Jan 14 2014,18:38:05)
;
_computing_structure_refinement 'SHELXL-2013 (Sheldrick, 2013)'
_computing_structure_solution 'SHELXS-2013 (Sheldrick, 2013)'
_diffrn_ambient_temperature 110
_diffrn_measured_fraction_theta_full 0.983
_diffrn_measured_fraction_theta_max 0.984
_diffrn_measurement_device_type 'oxford gemini s'
_diffrn_measurement_method '\w scans'
_diffrn_radiation_type CuK\a
_diffrn_radiation_wavelength 1.54184
_diffrn_reflns_av_R_equivalents 0.0188
_diffrn_reflns_av_unetI/netI 0.0231
_diffrn_reflns_Laue_measured_fraction_full 0.983
_diffrn_reflns_Laue_measured_fraction_max 0.984
_diffrn_reflns_limit_h_max 10
_diffrn_reflns_limit_h_min -8
_diffrn_reflns_limit_k_max 11
_diffrn_reflns_limit_k_min -10
_diffrn_reflns_limit_l_max 13
_diffrn_reflns_limit_l_min -13
_diffrn_reflns_number 5256
_diffrn_reflns_point_group_measured_fraction_full 0.983
_diffrn_reflns_point_group_measured_fraction_max 0.984
_diffrn_reflns_theta_full 66.000
_diffrn_reflns_theta_max 65.989
_diffrn_reflns_theta_min 4.112
_exptl_absorpt_coefficient_mu 7.727
_exptl_absorpt_correction_T_max 1.00000
_exptl_absorpt_correction_T_min 0.63176
_exptl_absorpt_correction_type multi-scan
_exptl_absorpt_process_details
;
CrysAlisPro, Agilent Technologies,
Version 1.171.37.31 (release 14-01-2014 CrysAlis171 .NET)
(compiled Jan 14 2014,18:38:05)
Empirical absorption correction using spherical harmonics,
 implemented in SCALE3 ABSPACK scaling algorithm.
;
_exptl_crystal_colour colourless
_exptl_crystal_density_diffrn 1.418
_exptl_crystal_description block
_exptl_crystal_F_000 426
_exptl_crystal_size_max 0.3
_exptl_crystal_size_mid 0.28
_exptl_crystal_size_min 0.12
_refine_diff_density_max 0.465
_refine_diff_density_min -0.753
_refine_diff_density_rms 0.074
_refine_ls_extinction_method none
_refine_ls_goodness_of_fit_ref 1.104
_refine_ls_hydrogen_treatment constr
_refine_ls_matrix_type full
_refine_ls_number_parameters 206
_refine_ls_number_reflns 3266
_refine_ls_number_restraints 0
_refine_ls_restrained_S_all 1.104
_refine_ls_R_factor_all 0.0233
_refine_ls_R_factor_gt 0.0233
_refine_ls_shift/su_max 0.001
_refine_ls_shift/su_mean 0.000
_refine_ls_structure_factor_coef Fsqd
_refine_ls_weighting_details 'w=1/[\s^2^(Fo^2^)+(0.0355P)^2^+0.6806P] where P=(Fo^2^+2Fc^2^)/3'
_refine_ls_weighting_scheme calc
_refine_ls_wR_factor_gt 0.0613
_refine_ls_wR_factor_ref 0.0613
_reflns_Friedel_coverage 0.000
_reflns_number_gt 3266
_reflns_number_total 3266
_reflns_threshold_expression 'I > 2\s(I)'
_cod_data_source_file c8dt03695k2.cif
_cod_data_source_block shelx
_cod_depositor_comments 'Adding full bibliography for 7048223.cif.'
_cod_database_code 7048223
_shelx_space_group_comment
;
The symmetry employed for this shelxl refinement is uniquely defined
by the following loop, which should always be used as a source of
symmetry information in preference to the above space-group names.
They are only intended as comments.
;
_shelxl_version_number 2013-4

loop_
_space_group_symop_operation_xyz
'x, y, z'
'-x, -y, -z'

loop_
_atom_site_label
_atom_site_type_symbol
_atom_site_fract_x
_atom_site_fract_y
_atom_site_fract_z
_atom_site_U_iso_or_equiv
_atom_site_adp_type
_atom_site_occupancy
_atom_site_site_symmetry_order
_atom_site_calc_flag
_atom_site_refinement_flags_posn
_atom_site_refinement_flags_adp
_atom_site_refinement_flags_occupancy
C1 C -0.2826(2) -0.1855(2) 1.1009(2) 0.0136(4) Uani 1 1 d . . .
H1A H -0.2685 -0.1989 1.0205 0.016 Uiso 1 1 calc R U .
H1B H -0.3927 -0.1969 1.1436 0.016 Uiso 1 1 calc R U .
C2 C -0.2033(2) -0.3005(2) 1.1753(2) 0.0128(4) Uani 1 1 d . . .
C3 C -0.2865(3) -0.3996(2) 1.2872(2) 0.0162(5) Uani 1 1 d . . .
H3 H -0.3921 -0.3925 1.3184 0.019 Uiso 1 1 calc R U .
C4 C -0.2144(3) -0.5090(2) 1.3533(2) 0.0169(5) Uani 1 1 d . . .
C5 C -0.0564(3) -0.5166(2) 1.3034(2) 0.0149(4) Uani 1 1 d . . .
H5 H -0.0072 -0.5893 1.3470 0.018 Uiso 1 1 calc R U .
C6 C 0.0323(2) -0.4203(2) 1.1908(2) 0.0125(4) Uani 1 1 d . . .
C7 C -0.0438(2) -0.3097(2) 1.12660(19) 0.0106(4) Uani 1 1 d . . .
C8 C -0.3040(3) -0.6147(3) 1.4762(2) 0.0252(5) Uani 1 1 d . . .
H8A H -0.2642 -0.7074 1.4832 0.038 Uiso 1 1 calc R U .
H8B H -0.4113 -0.6203 1.4803 0.038 Uiso 1 1 calc R U .
H8C H -0.2934 -0.5834 1.5430 0.038 Uiso 1 1 calc R U .
C9 C 0.2050(3) -0.4372(2) 1.1373(2) 0.0150(5) Uani 1 1 d . . .
C10 C 0.2302(3) -0.4671(3) 1.0129(2) 0.0237(5) Uani 1 1 d . . .
H10A H 0.3379 -0.4781 0.9784 0.036 Uiso 1 1 calc R U .
H10B H 0.1974 -0.3885 0.9561 0.036 Uiso 1 1 calc R U .
H10C H 0.1709 -0.5535 1.0267 0.036 Uiso 1 1 calc R U .
C11 C 0.2647(3) -0.5631(3) 1.2234(3) 0.0239(5) Uani 1 1 d . . .
H11A H 0.3727 -0.5698 1.1859 0.036 Uiso 1 1 calc R U .
H11B H 0.2084 -0.6507 1.2359 0.036 Uiso 1 1 calc R U .
H11C H 0.2503 -0.5474 1.3020 0.036 Uiso 1 1 calc R U .
C12 C 0.3019(3) -0.3016(3) 1.1189(2) 0.0211(5) Uani 1 1 d . . .
H12A H 0.4094 -0.3140 1.0852 0.032 Uiso 1 1 calc R U .
H12B H 0.2855 -0.2854 1.1976 0.032 Uiso 1 1 calc R U .
H12C H 0.2713 -0.2208 1.0626 0.032 Uiso 1 1 calc R U .
C13 C -0.0528(3) -0.1901(3) 1.4102(2) 0.0226(5) Uani 1 1 d . . .
H13A H -0.0787 -0.2777 1.3979 0.034 Uiso 1 1 calc R U .
H13B H -0.1132 -0.1884 1.4910 0.034 Uiso 1 1 calc R U .
H13C H 0.0551 -0.1842 1.4039 0.034 Uiso 1 1 calc R U .
C14 C -0.0361(3) 0.1019(3) 1.3381(2) 0.0183(5) Uani 1 1 d . . .
H14A H -0.0514 0.1915 1.2821 0.027 Uiso 1 1 calc R U .
H14B H 0.0712 0.0980 1.3346 0.027 Uiso 1 1 calc R U .
H14C H -0.0973 0.0940 1.4213 0.027 Uiso 1 1 calc R U .
C15 C 0.4171(3) 0.0561(3) 1.1696(2) 0.0217(5) Uani 1 1 d . . .
H15A H 0.3486 -0.0139 1.1650 0.033 Uiso 1 1 calc R U .
H15B H 0.5135 0.0665 1.1055 0.033 Uiso 1 1 calc R U .
H15C H 0.3711 0.1465 1.1584 0.033 Uiso 1 1 calc R U .
C16 C 0.5771(3) 0.1489(3) 1.2930(3) 0.0275(6) Uani 1 1 d . . .
H16A H 0.6092 0.1371 1.3659 0.041 Uiso 1 1 calc R U .
H16B H 0.5237 0.2350 1.2763 0.041 Uiso 1 1 calc R U .
H16C H 0.6663 0.1553 1.2233 0.041 Uiso 1 1 calc R U .
O1 O -0.22652(16) -0.04247(16) 1.08178(13) 0.0118(3) Uani 1 1 d . . .
O2 O 0.03304(17) -0.21153(15) 1.01633(13) 0.0111(3) Uani 1 1 d . . .
O3 O 0.03953(17) -0.03499(16) 1.17617(13) 0.0127(3) Uani 1 1 d . . .
O4 O 0.3024(2) 0.0137(2) 1.41080(16) 0.0303(4) Uani 1 1 d . . .
S1 S -0.09282(6) -0.04166(5) 1.29443(4) 0.01189(12) Uani 1 1 d . . .
S2 S 0.45106(6) -0.00136(6) 1.31800(5) 0.02019(14) Uani 1 1 d . . .
Sn1 Sn 0.0000 0.0000 1.0000 0.00769(8) Uani 1 2 d S . P

loop_
_atom_site_aniso_label
_atom_site_aniso_U_11
_atom_site_aniso_U_22
_atom_site_aniso_U_33
_atom_site_aniso_U_23
_atom_site_aniso_U_13
_atom_site_aniso_U_12
C1 0.0099(10) 0.0155(11) 0.0165(11) -0.0056(9) -0.0047(8) -0.0012(8)
C2 0.0126(10) 0.0149(11) 0.0138(10) -0.0083(9) -0.0041(9) 0.0011(8)
C3 0.0121(11) 0.0168(11) 0.0176(11) -0.0067(9) 0.0001(9) 0.0007(9)
C4 0.0201(12) 0.0128(11) 0.0144(11) -0.0043(9) 0.0002(9) -0.0004(9)
C5 0.0184(11) 0.0131(11) 0.0145(11) -0.0059(9) -0.0053(9) 0.0038(9)
C6 0.0128(11) 0.0133(10) 0.0147(10) -0.0087(9) -0.0045(9) 0.0009(8)
C7 0.0139(10) 0.0096(10) 0.0091(10) -0.0047(8) -0.0025(8) -0.0010(8)
C8 0.0242(13) 0.0207(12) 0.0193(12) -0.0001(10) 0.0041(10) 0.0029(10)
C9 0.0115(11) 0.0138(11) 0.0185(11) -0.0041(9) -0.0038(9) 0.0031(9)
C10 0.0172(12) 0.0291(13) 0.0244(13) -0.0139(11) 0.0000(10) 0.0071(10)
C11 0.0148(12) 0.0189(12) 0.0322(14) -0.0013(10) -0.0057(10) 0.0041(9)
C12 0.0137(11) 0.0198(12) 0.0289(13) -0.0046(10) -0.0082(10) -0.0001(9)
C13 0.0364(14) 0.0199(12) 0.0096(11) -0.0017(9) -0.0069(10) 0.0015(10)
C14 0.0195(12) 0.0199(12) 0.0181(11) -0.0122(9) -0.0028(9) 0.0001(9)
C15 0.0184(12) 0.0283(13) 0.0185(12) -0.0085(10) -0.0043(10) 0.0038(10)
C16 0.0207(13) 0.0309(14) 0.0339(14) -0.0095(12) -0.0136(11) 0.0052(11)
O1 0.0070(7) 0.0150(7) 0.0127(7) -0.0051(6) -0.0009(6) 0.0007(6)
O2 0.0134(7) 0.0103(7) 0.0100(7) -0.0046(6) -0.0026(6) 0.0029(6)
O3 0.0114(7) 0.0204(8) 0.0070(7) -0.0051(6) -0.0029(6) 0.0026(6)
O4 0.0222(9) 0.0417(11) 0.0185(9) -0.0067(8) 0.0039(7) 0.0034(8)
S1 0.0114(3) 0.0173(3) 0.0079(2) -0.0055(2) -0.0023(2) -0.00020(19)
S2 0.0166(3) 0.0215(3) 0.0165(3) -0.0007(2) -0.0016(2) 0.0042(2)
Sn1 0.00723(11) 0.01096(11) 0.00546(11) -0.00326(7) -0.00202(7) 0.00121(7)

loop_
_atom_type_symbol
_atom_type_description
_atom_type_scat_dispersion_real
_atom_type_scat_dispersion_imag
_atom_type_scat_source
C C 0.0181 0.0091 'International Tables Vol C Tables 4.2.6.8 and 6.1.1.4'
O O 0.0492 0.0322 'International Tables Vol C Tables 4.2.6.8 and 6.1.1.4'
S S 0.3331 0.5567 'International Tables Vol C Tables 4.2.6.8 and 6.1.1.4'
Sn Sn 0.0259 5.4591 'International Tables Vol C Tables 4.2.6.8 and 6.1.1.4'
H H 0.0000 0.0000 'International Tables Vol C Tables 4.2.6.8 and 6.1.1.4'

loop_
_geom_angle_atom_site_label_1
_geom_angle_atom_site_label_2
_geom_angle_atom_site_label_3
_geom_angle
_geom_angle_site_symmetry_1
_geom_angle_site_symmetry_3
O1 C1 C2 113.75(17) . .
O1 C1 H1A 108.8 . .
C2 C1 H1A 108.8 . .
O1 C1 H1B 108.8 . .
C2 C1 H1B 108.8 . .
H1A C1 H1B 107.7 . .
C3 C2 C7 120.2(2) . .
C3 C2 C1 121.2(2) . .
C7 C2 C1 118.50(19) . .
C4 C3 C2 121.2(2) . .
C4 C3 H3 119.4 . .
C2 C3 H3 119.4 . .
C5 C4 C3 117.7(2) . .
C5 C4 C8 121.0(2) . .
C3 C4 C8 121.2(2) . .
C4 C5 C6 123.3(2) . .
C4 C5 H5 118.3 . .
C6 C5 H5 118.3 . .
C5 C6 C7 117.6(2) . .
C5 C6 C9 121.22(19) . .
C7 C6 C9 121.16(19) . .
O2 C7 C2 118.40(19) . .
O2 C7 C6 121.70(19) . .
C2 C7 C6 119.90(19) . .
C4 C8 H8A 109.5 . .
C4 C8 H8B 109.5 . .
H8A C8 H8B 109.5 . .
C4 C8 H8C 109.5 . .
H8A C8 H8C 109.5 . .
H8B C8 H8C 109.5 . .
C6 C9 C12 110.62(18) . .
C6 C9 C10 108.61(19) . .
C12 C9 C10 110.7(2) . .
C6 C9 C11 112.48(19) . .
C12 C9 C11 106.76(19) . .
C10 C9 C11 107.6(2) . .
C9 C10 H10A 109.5 . .
C9 C10 H10B 109.5 . .
H10A C10 H10B 109.5 . .
C9 C10 H10C 109.5 . .
H10A C10 H10C 109.5 . .
H10B C10 H10C 109.5 . .
C9 C11 H11A 109.5 . .
C9 C11 H11B 109.5 . .
H11A C11 H11B 109.5 . .
C9 C11 H11C 109.5 . .
H11A C11 H11C 109.5 . .
H11B C11 H11C 109.5 . .
C9 C12 H12A 109.5 . .
C9 C12 H12B 109.5 . .
H12A C12 H12B 109.5 . .
C9 C12 H12C 109.5 . .
H12A C12 H12C 109.5 . .
H12B C12 H12C 109.5 . .
S1 C13 H13A 109.5 . .
S1 C13 H13B 109.5 . .
H13A C13 H13B 109.5 . .
S1 C13 H13C 109.5 . .
H13A C13 H13C 109.5 . .
H13B C13 H13C 109.5 . .
S1 C14 H14A 109.5 . .
S1 C14 H14B 109.5 . .
H14A C14 H14B 109.5 . .
S1 C14 H14C 109.5 . .
H14A C14 H14C 109.5 . .
H14B C14 H14C 109.5 . .
S2 C15 H15A 109.5 . .
S2 C15 H15B 109.5 . .
H15A C15 H15B 109.5 . .
S2 C15 H15C 109.5 . .
H15A C15 H15C 109.5 . .
H15B C15 H15C 109.5 . .
S2 C16 H16A 109.5 . .
S2 C16 H16B 109.5 . .
H16A C16 H16B 109.5 . .
S2 C16 H16C 109.5 . .
H16A C16 H16C 109.5 . .
H16B C16 H16C 109.5 . .
C1 O1 Sn1 114.87(12) . .
C7 O2 Sn1 116.89(12) . .
S1 O3 Sn1 122.11(8) . .
O3 S1 C14 102.53(10) . .
O3 S1 C13 103.45(10) . .
C14 S1 C13 100.09(12) . .
O4 S2 C15 106.29(11) . .
O4 S2 C16 105.69(13) . .
C15 S2 C16 96.99(13) . .
O1 Sn1 O1 180.0 . 2_557
O1 Sn1 O2 91.82(6) . .
O1 Sn1 O2 88.18(6) 2_557 .
O1 Sn1 O2 88.17(6) . 2_557
O1 Sn1 O2 91.82(6) 2_557 2_557
O2 Sn1 O2 180.00(8) . 2_557
O1 Sn1 O3 89.19(6) . 2_557
O1 Sn1 O3 90.81(6) 2_557 2_557
O2 Sn1 O3 90.75(6) . 2_557
O2 Sn1 O3 89.25(6) 2_557 2_557
O1 Sn1 O3 90.81(6) . .
O1 Sn1 O3 89.19(6) 2_557 .
O2 Sn1 O3 89.25(6) . .
O2 Sn1 O3 90.75(6) 2_557 .
O3 Sn1 O3 180.0 2_557 .

loop_
_geom_bond_atom_site_label_1
_geom_bond_atom_site_label_2
_geom_bond_distance
_geom_bond_site_symmetry_2
C1 O1 1.434(3) .
C1 C2 1.510(3) .
C1 H1A 0.9700 .
C1 H1B 0.9700 .
C2 C3 1.392(3) .
C2 C7 1.404(3) .
C3 C4 1.391(3) .
C3 H3 0.9300 .
C4 C5 1.391(3) .
C4 C8 1.511(3) .
C5 C6 1.400(3) .
C5 H5 0.9300 .
C6 C7 1.411(3) .
C6 C9 1.534(3) .
C7 O2 1.361(3) .
C8 H8A 0.9600 .
C8 H8B 0.9600 .
C8 H8C 0.9600 .
C9 C12 1.536(3) .
C9 C10 1.538(3) .
C9 C11 1.540(3) .
C10 H10A 0.9600 .
C10 H10B 0.9600 .
C10 H10C 0.9600 .
C11 H11A 0.9600 .
C11 H11B 0.9600 .
C11 H11C 0.9600 .
C12 H12A 0.9600 .
C12 H12B 0.9600 .
C12 H12C 0.9600 .
C13 S1 1.779(2) .
C13 H13A 0.9600 .
C13 H13B 0.9600 .
C13 H13C 0.9600 .
C14 S1 1.776(2) .
C14 H14A 0.9600 .
C14 H14B 0.9600 .
C14 H14C 0.9600 .
C15 S2 1.785(2) .
C15 H15A 0.9600 .
C15 H15B 0.9600 .
C15 H15C 0.9600 .
C16 S2 1.785(3) .
C16 H16A 0.9600 .
C16 H16B 0.9600 .
C16 H16C 0.9600 .
O1 Sn1 1.9913(14) .
O2 Sn1 2.0496(14) .
O3 S1 1.5416(15) .
O3 Sn1 2.1366(14) .
O4 S2 1.5084(18) .
Sn1 O1 1.9913(14) 2_557
Sn1 O2 2.0496(14) 2_557
Sn1 O3 2.1366(14) 2_557

loop_
_geom_torsion_atom_site_label_1
_geom_torsion_atom_site_label_2
_geom_torsion_atom_site_label_3
_geom_torsion_atom_site_label_4
_geom_torsion
O1 C1 C2 C3 120.4(2)
O1 C1 C2 C7 -62.3(3)
C7 C2 C3 C4 0.2(3)
C1 C2 C3 C4 177.4(2)
C2 C3 C4 C5 -0.3(3)
C2 C3 C4 C8 178.7(2)
C3 C4 C5 C6 -0.1(3)
C8 C4 C5 C6 -179.1(2)
C4 C5 C6 C7 0.7(3)
C4 C5 C6 C9 -177.5(2)
C3 C2 C7 O2 179.37(18)
C1 C2 C7 O2 2.1(3)
C3 C2 C7 C6 0.5(3)
C1 C2 C7 C6 -176.81(18)
C5 C6 C7 O2 -179.76(18)
C9 C6 C7 O2 -1.5(3)
C5 C6 C7 C2 -0.9(3)
C9 C6 C7 C2 177.30(19)
C5 C6 C9 C12 -122.1(2)
C7 C6 C9 C12 59.8(3)
C5 C6 C9 C10 116.2(2)
C7 C6 C9 C10 -61.9(3)
C5 C6 C9 C11 -2.8(3)
C7 C6 C9 C11 179.1(2)
C2 C1 O1 Sn1 56.6(2)
C2 C7 O2 Sn1 50.2(2)
C6 C7 O2 Sn1 -130.93(17)
Sn1 O3 S1 C14 -119.61(12)
Sn1 O3 S1 C13 136.65(12)
